data_4081753
loop_
_publ_author_name
'Yan, KaKing'
'Upton, Brianna M.'
'Zhu, Jing'
'Ellern, Arkady'
'Sadow, Aaron D.'

_publ_section_title
;
 Nucleophilicity of Neutral versus Cationic Magnesium Silyl Compounds
;
_journal_issue 22
_journal_name_full Organometallics
_journal_page_first 6834
_journal_paper_doi 10.1021/om400447q
_journal_volume 32
_journal_year 2013
_chemical_formula_sum 'C16 H46 Mg N2 Si4'
_chemical_formula_weight 403.22
_chemical_name_systematic
; 
 ? 
;
_space_group_IT_number 14
_symmetry_cell_setting monoclinic
_symmetry_space_group_name_Hall '-P 2yn'
_symmetry_space_group_name_H-M 'P 1 21/n 1'
_atom_sites_solution_hydrogens geom
_atom_sites_solution_primary direct
_atom_sites_solution_secondary difmap
_audit_creation_method SHELXL-97
_cell_angle_alpha 90.00
_cell_angle_beta 110.1840(10)
_cell_angle_gamma 90.00
_cell_formula_units_Z 8
_cell_length_a 15.7148(7)
_cell_length_b 17.6659(8)
_cell_length_c 21.2613(10)
_cell_measurement_reflns_used 9942
_cell_measurement_temperature 153(2)
_cell_measurement_theta_max 30.54
_cell_measurement_theta_min 2.31
_cell_volume 5540.0(4)
_computing_cell_refinement 'Bruker SAINT'
_computing_data_collection 'Bruker APEX2'
_computing_data_reduction 'Bruker SAINT'
_computing_molecular_graphics 'Bruker SHELXTL'
_computing_publication_material 'Bruker SHELXTL'
_computing_structure_refinement 'SHELXL-97 (Sheldrick, 2008)'
_computing_structure_solution 'SHELXS-97 (Sheldrick, 2008)'
_diffrn_ambient_temperature 153(2)
_diffrn_measured_fraction_theta_full 0.995
_diffrn_measured_fraction_theta_max 0.995
_diffrn_measurement_device_type 'Bruker APEX-II CCD'
_diffrn_measurement_method '\f and \w scans'
_diffrn_radiation_monochromator graphite
_diffrn_radiation_source 'fine-focus sealed tube'
_diffrn_radiation_type MoK\a
_diffrn_radiation_wavelength 0.71073
_diffrn_reflns_av_R_equivalents 0.0327
_diffrn_reflns_av_sigmaI/netI 0.0321
_diffrn_reflns_limit_h_max 22
_diffrn_reflns_limit_h_min -22
_diffrn_reflns_limit_k_max 25
_diffrn_reflns_limit_k_min -25
_diffrn_reflns_limit_l_max 30
_diffrn_reflns_limit_l_min -30
_diffrn_reflns_number 65561
_diffrn_reflns_theta_full 30.61
_diffrn_reflns_theta_max 30.61
_diffrn_reflns_theta_min 1.54
_exptl_absorpt_coefficient_mu 0.239
_exptl_absorpt_correction_T_max 0.9605
_exptl_absorpt_correction_T_min 0.9448
_exptl_absorpt_correction_type multi-scan
_exptl_absorpt_process_details 'Bruker Sadabs'
_exptl_crystal_colour colourless
_exptl_crystal_density_diffrn 0.967
_exptl_crystal_density_method 'not measured'
_exptl_crystal_description block
_exptl_crystal_F_000 1792
_exptl_crystal_size_max 0.24
_exptl_crystal_size_mid 0.19
_exptl_crystal_size_min 0.17
_refine_diff_density_max 2.218
_refine_diff_density_min -0.730
_refine_diff_density_rms 0.090
_refine_ls_extinction_method none
_refine_ls_goodness_of_fit_ref 1.053
_refine_ls_hydrogen_treatment mixed
_refine_ls_matrix_type full
_refine_ls_number_parameters 443
_refine_ls_number_reflns 16984
_refine_ls_number_restraints 6
_refine_ls_restrained_S_all 1.054
_refine_ls_R_factor_all 0.0883
_refine_ls_R_factor_gt 0.0613
_refine_ls_shift/su_max 0.001
_refine_ls_shift/su_mean 0.000
_refine_ls_structure_factor_coef Fsqd
_refine_ls_weighting_details 'calc w=1/[\s^2^(Fo^2^)+(0.1196P)^2^+3.4119P] where P=(Fo^2^+2Fc^2^)/3'
_refine_ls_weighting_scheme calc
_refine_ls_wR_factor_gt 0.1884
_refine_ls_wR_factor_ref 0.2122
_reflns_number_gt 11964
_reflns_number_total 16984
_reflns_threshold_expression >2sigma(I)
_cod_data_source_file om400447q_si_001.cif
_cod_data_source_block sad97-TMEDAMg{Si(SiMe3)3}Me
_cod_depositor_comments
;
The following automatic conversions were performed:

'_symmetry_cell_setting' value 'Monoclinic' changed to 'monoclinic'
according to /home/saulius/struct/CIF-dictionaries/cif_core.dic
dictionary named 'cif_core.dic' version 2.4.2 from 2011-04-26.

Automatic conversion script
Id: cif_fix_values 1891 2012-01-12 08:04:46Z andrius 
;
_cod_original_sg_symbol_H-M P2(1)/n
_cod_database_code 4081753

loop_
_symmetry_equiv_pos_as_xyz
'x, y, z'
'-x+1/2, y+1/2, -z+1/2'
'-x, -y, -z'
'x-1/2, -y-1/2, z-1/2'

loop_
_atom_site_label
_atom_site_type_symbol
_atom_site_fract_x
_atom_site_fract_y
_atom_site_fract_z
_atom_site_U_iso_or_equiv
_atom_site_adp_type
_atom_site_occupancy
_atom_site_symmetry_multiplicity
_atom_site_calc_flag
_atom_site_refinement_flags
Si1 Si 0.73067(4) 0.38783(3) 0.15597(3) 0.02063(12) Uani 1 1 d .
Si2 Si 0.84734(4) 0.35332(4) 0.25444(3) 0.03164(15) Uani 1 1 d .
Si3 Si 0.61103(4) 0.42805(3) 0.18911(3) 0.02574(13) Uani 1 1 d .
Si4 Si 0.78378(4) 0.49892(3) 0.12232(3) 0.02865(14) Uani 1 1 d .
Si6 Si 0.10555(4) 0.07539(3) 0.19533(3) 0.02464(13) Uani 1 1 d .
Si5 Si 0.22365(4) 0.11253(3) 0.15897(3) 0.01935(12) Uani 1 1 d .
Si7 Si 0.27029(4) 0.00223(3) 0.11959(3) 0.02827(14) Uani 1 1 d .
Si8 Si 0.34241(4) 0.14242(3) 0.25760(3) 0.02466(13) Uani 1 1 d .
Mg1 Mg 0.71788(5) 0.28011(4) 0.06707(4) 0.02494(16) Uani 1 1 d .
Mg2 Mg 0.21570(5) 0.21556(4) 0.06708(4) 0.02407(15) Uani 1 1 d .
C1 C 0.8311(2) 0.25298(16) 0.27814(16) 0.0551(8) Uani 1 1 d .
H1A H 0.8312 0.2187 0.2419 0.083 Uiso 1 1 calc R
H1B H 0.7731 0.2488 0.2856 0.083 Uiso 1 1 calc R
H1C H 0.8806 0.2392 0.3193 0.083 Uiso 1 1 calc R
C2 C 0.8591(2) 0.41447(18) 0.32960(13) 0.0509(7) Uani 1 1 d .
H2A H 0.9122 0.3983 0.3673 0.076 Uiso 1 1 calc R
H2B H 0.8046 0.4095 0.3417 0.076 Uiso 1 1 calc R
H2C H 0.8666 0.4674 0.3188 0.076 Uiso 1 1 calc R
C3 C 0.95997(17) 0.35654(17) 0.24138(16) 0.0479(7) Uani 1 1 d .
H3A H 0.9735 0.4088 0.2325 0.072 Uiso 1 1 calc R
H3B H 0.9574 0.3246 0.2031 0.072 Uiso 1 1 calc R
H3C H 1.0076 0.3380 0.2817 0.072 Uiso 1 1 calc R
C4 C 0.63023(19) 0.52343(15) 0.23072(15) 0.0444(6) Uani 1 1 d .
H4A H 0.5783 0.5365 0.2441 0.067 Uiso 1 1 calc R
H4B H 0.6371 0.5616 0.1993 0.067 Uiso 1 1 calc R
H4C H 0.6854 0.5220 0.2705 0.067 Uiso 1 1 calc R
C5 C 0.50261(16) 0.43414(18) 0.11470(13) 0.0430(6) Uani 1 1 d .
H5A H 0.4856 0.3835 0.0956 0.065 Uiso 1 1 calc R
H5B H 0.5117 0.4676 0.0808 0.065 Uiso 1 1 calc R
H5C H 0.4542 0.4545 0.1290 0.065 Uiso 1 1 calc R
C6 C 0.5903(2) 0.36120(17) 0.25124(14) 0.0462(7) Uani 1 1 d .
H6A H 0.6439 0.3600 0.2922 0.069 Uiso 1 1 calc R
H6B H 0.5786 0.3103 0.2318 0.069 Uiso 1 1 calc R
H6C H 0.5377 0.3785 0.2620 0.069 Uiso 1 1 calc R
C7 C 0.8468(2) 0.56595(16) 0.19179(16) 0.0475(7) Uani 1 1 d .
H7A H 0.9018 0.5412 0.2215 0.071 Uiso 1 1 calc R
H7B H 0.8079 0.5798 0.2174 0.071 Uiso 1 1 calc R
H7C H 0.8634 0.6116 0.1725 0.071 Uiso 1 1 calc R
C8 C 0.86254(18) 0.47529(17) 0.07560(15) 0.0440(6) Uani 1 1 d .
H8A H 0.8852 0.5222 0.0624 0.066 Uiso 1 1 calc R
H8B H 0.8298 0.4458 0.0355 0.066 Uiso 1 1 calc R
H8C H 0.9137 0.4456 0.1046 0.066 Uiso 1 1 calc R
C9 C 0.68646(19) 0.55554(17) 0.06369(16) 0.0505(7) Uani 1 1 d .
H9A H 0.6417 0.5654 0.0853 0.076 Uiso 1 1 calc R
H9B H 0.6580 0.5268 0.0223 0.076 Uiso 1 1 calc R
H9C H 0.7093 0.6037 0.0531 0.076 Uiso 1 1 calc R
C10 C 0.5650(3) 0.3669(3) -0.04314(19) 0.0907(16) Uani 1 1 d .
H10A H 0.6132 0.4043 -0.0374 0.136 Uiso 1 1 calc R
H10B H 0.5331 0.3781 -0.0119 0.136 Uiso 1 1 calc R
H10C H 0.5221 0.3691 -0.0892 0.136 Uiso 1 1 calc R
C11 C 0.6334(3) 0.2721(3) -0.08504(16) 0.0916(16) Uani 1 1 d .
H11A H 0.5817 0.2757 -0.1270 0.137 Uiso 1 1 calc R
H11B H 0.6570 0.2202 -0.0793 0.137 Uiso 1 1 calc R
H11C H 0.6811 0.3071 -0.0864 0.137 Uiso 1 1 calc R
C12 C 0.5330(2) 0.2432(3) -0.02087(18) 0.0715(11) Uani 1 1 d .
H12A H 0.5024 0.2714 0.0055 0.086 Uiso 1 1 calc R
H12B H 0.4872 0.2329 -0.0655 0.086 Uiso 1 1 calc R
C13 C 0.5650(2) 0.17153(18) 0.01218(14) 0.0524(8) Uani 1 1 d .
H13A H 0.5872 0.1399 -0.0173 0.063 Uiso 1 1 calc R
H13B H 0.5135 0.1446 0.0189 0.063 Uiso 1 1 calc R
C14 C 0.5969(2) 0.1912(2) 0.12996(15) 0.0515(7) Uani 1 1 d .
H14A H 0.5578 0.1479 0.1297 0.077 Uiso 1 1 calc R
H14B H 0.5606 0.2377 0.1205 0.077 Uiso 1 1 calc R
H14C H 0.6445 0.1953 0.1741 0.077 Uiso 1 1 calc R
C15 C 0.6952(3) 0.11256(17) 0.0948(2) 0.0678(10) Uani 1 1 d .
H15A H 0.7427 0.1191 0.1387 0.102 Uiso 1 1 calc R
H15B H 0.7232 0.1043 0.0607 0.102 Uiso 1 1 calc R
H15C H 0.6577 0.0687 0.0961 0.102 Uiso 1 1 calc R
C16 C 0.84081(11) 0.24332(11) 0.04632(10) 0.0203(4) Uani 1 1 d U
H16A H 0.8255 0.2005 0.0151 0.030 Uiso 1 1 calc R
H16B H 0.8877 0.2278 0.0883 0.030 Uiso 1 1 calc R
H16C H 0.8634 0.2854 0.0264 0.030 Uiso 1 1 calc R
C17 C 0.04481(17) 0.16027(15) 0.21319(15) 0.0407(6) Uani 1 1 d .
H17A H 0.0152 0.1882 0.1715 0.061 Uiso 1 1 calc R
H17B H 0.0886 0.1933 0.2455 0.061 Uiso 1 1 calc R
H17C H -0.0010 0.1434 0.2319 0.061 Uiso 1 1 calc R
C18 C 0.14525(19) 0.01736(17) 0.27447(14) 0.0451(6) Uani 1 1 d .
H18A H 0.1876 0.0473 0.3106 0.068 Uiso 1 1 calc R
H18B H 0.1758 -0.0283 0.2670 0.068 Uiso 1 1 calc R
H18C H 0.0930 0.0029 0.2870 0.068 Uiso 1 1 calc R
C19 C 0.01825(19) 0.01682(18) 0.13144(15) 0.0480(7) Uani 1 1 d .
H19A H -0.0294 0.0022 0.1490 0.072 Uiso 1 1 calc R
H19B H 0.0469 -0.0288 0.1216 0.072 Uiso 1 1 calc R
H19C H -0.0084 0.0464 0.0903 0.072 Uiso 1 1 calc R
C20 C 0.1898(2) -0.01800(19) 0.03209(14) 0.0523(7) Uani 1 1 d .
H20A H 0.1988 0.0194 0.0010 0.078 Uiso 1 1 calc R
H20B H 0.1272 -0.0151 0.0314 0.078 Uiso 1 1 calc R
H20C H 0.2015 -0.0688 0.0185 0.078 Uiso 1 1 calc R
C21 C 0.38677(19) 0.01324(17) 0.11523(16) 0.0476(7) Uani 1 1 d .
H21A H 0.4307 0.0202 0.1605 0.071 Uiso 1 1 calc R
H21B H 0.3880 0.0575 0.0878 0.071 Uiso 1 1 calc R
H21C H 0.4025 -0.0322 0.0951 0.071 Uiso 1 1 calc R
C22 C 0.2716(2) -0.08640(14) 0.16900(16) 0.0485(7) Uani 1 1 d .
H22A H 0.2941 -0.1287 0.1494 0.073 Uiso 1 1 calc R
H22B H 0.2100 -0.0976 0.1678 0.073 Uiso 1 1 calc R
H22C H 0.3114 -0.0790 0.2155 0.073 Uiso 1 1 calc R
C23 C 0.39901(17) 0.05928(15) 0.31072(13) 0.0399(6) Uani 1 1 d .
H23A H 0.4233 0.0253 0.2846 0.060 Uiso 1 1 calc R
H23B H 0.3547 0.0319 0.3251 0.060 Uiso 1 1 calc R
H23C H 0.4486 0.0772 0.3502 0.060 Uiso 1 1 calc R
C24 C 0.3026(2) 0.20468(17) 0.31385(13) 0.0453(6) Uani 1 1 d .
H24A H 0.3546 0.2197 0.3529 0.068 Uiso 1 1 calc R
H24B H 0.2590 0.1768 0.3287 0.068 Uiso 1 1 calc R
H24C H 0.2734 0.2500 0.2891 0.068 Uiso 1 1 calc R
C25 C 0.43314(18) 0.19515(18) 0.23721(15) 0.0484(7) Uani 1 1 d .
H25A H 0.4837 0.2059 0.2787 0.073 Uiso 1 1 calc R
H25B H 0.4084 0.2428 0.2148 0.073 Uiso 1 1 calc R
H25C H 0.4548 0.1643 0.2075 0.073 Uiso 1 1 calc R
C26 C 0.1624(3) 0.33338(17) 0.15670(16) 0.0619(10) Uani 1 1 d .
H26A H 0.2244 0.3303 0.1888 0.093 Uiso 1 1 calc R
H26B H 0.1259 0.2925 0.1656 0.093 Uiso 1 1 calc R
H26C H 0.1359 0.3824 0.1614 0.093 Uiso 1 1 calc R
C27 C 0.2191(2) 0.38744(16) 0.07709(17) 0.0516(7) Uani 1 1 d .
H27A H 0.2178 0.3862 0.0307 0.077 Uiso 1 1 calc R
H27B H 0.2817 0.3815 0.1077 0.077 Uiso 1 1 calc R
H27C H 0.1950 0.4360 0.0858 0.077 Uiso 1 1 calc R
C28 C 0.0697(2) 0.33002(17) 0.04029(18) 0.0540(8) Uani 1 1 d .
H28A H 0.0292 0.3038 0.0600 0.065 Uiso 1 1 calc R
H28B H 0.0509 0.3838 0.0336 0.065 Uiso 1 1 calc R
C29 C 0.0586(2) 0.29618(17) -0.02461(16) 0.0591(9) Uani 1 1 d .
H29A H 0.0934 0.3264 -0.0467 0.071 Uiso 1 1 calc R
H29B H -0.0061 0.2988 -0.0531 0.071 Uiso 1 1 calc R
C30 C 0.1046(2) 0.1944(2) -0.08236(13) 0.0557(8) Uani 1 1 d .
H30A H 0.0473 0.1965 -0.1202 0.084 Uiso 1 1 calc R
H30B H 0.1287 0.1427 -0.0776 0.084 Uiso 1 1 calc R
H30C H 0.1483 0.2291 -0.0904 0.084 Uiso 1 1 calc R
C31 C 0.01872(18) 0.16688(17) -0.01157(15) 0.0455(6) Uani 1 1 d .
H31A H 0.0086 0.1804 0.0300 0.068 Uiso 1 1 calc R
H31B H 0.0388 0.1141 -0.0092 0.068 Uiso 1 1 calc R
H31C H -0.0379 0.1731 -0.0496 0.068 Uiso 1 1 calc R
C32 C 0.32984(11) 0.23018(11) 0.02908(10) 0.0218(4) Uani 1 1 d .
H32A H 0.3418 0.1820 0.0108 0.033 Uiso 1 1 calc R
H32B H 0.3842 0.2462 0.0659 0.033 Uiso 1 1 calc R
H32C H 0.3139 0.2688 -0.0062 0.033 Uiso 1 1 calc R
N1 N 0.60446(14) 0.29146(12) -0.02956(9) 0.0320(4) Uani 1 1 d .
N2 N 0.63879(14) 0.18025(11) 0.07815(10) 0.0333(4) Uani 1 1 d .
N3 N 0.08880(14) 0.21661(11) -0.02057(9) 0.0321(4) Uani 1 1 d .
N4 N 0.16370(14) 0.32575(11) 0.08775(10) 0.0305(4) Uani 1 1 d .

loop_
_atom_site_aniso_label
_atom_site_aniso_U_11
_atom_site_aniso_U_22
_atom_site_aniso_U_33
_atom_site_aniso_U_23
_atom_site_aniso_U_13
_atom_site_aniso_U_12
Si1 0.0190(2) 0.0208(3) 0.0214(3) 0.00023(19) 0.0060(2) 0.00067(19)
Si2 0.0296(3) 0.0262(3) 0.0293(3) 0.0008(2) -0.0024(2) 0.0011(2)
Si3 0.0249(3) 0.0270(3) 0.0285(3) -0.0051(2) 0.0132(2) -0.0029(2)
Si4 0.0249(3) 0.0259(3) 0.0362(3) 0.0054(2) 0.0119(2) -0.0014(2)
Si6 0.0220(3) 0.0264(3) 0.0262(3) 0.0034(2) 0.0091(2) -0.0022(2)
Si5 0.0198(2) 0.0188(2) 0.0194(2) 0.00001(18) 0.00666(19) -0.00109(18)
Si7 0.0345(3) 0.0226(3) 0.0292(3) -0.0029(2) 0.0128(2) 0.0031(2)
Si8 0.0218(3) 0.0239(3) 0.0248(3) -0.0009(2) 0.0036(2) -0.0007(2)
Mg1 0.0220(3) 0.0277(4) 0.0253(3) -0.0028(3) 0.0083(3) 0.0011(3)
Mg2 0.0232(3) 0.0260(3) 0.0237(3) 0.0042(3) 0.0090(3) 0.0017(3)
C1 0.0577(18) 0.0369(14) 0.0494(16) 0.0154(12) -0.0086(14) -0.0018(13)
C2 0.0554(17) 0.0556(17) 0.0289(12) -0.0071(12) -0.0016(12) -0.0028(14)
C3 0.0270(11) 0.0455(15) 0.0607(18) -0.0017(13) 0.0017(12) 0.0069(11)
C4 0.0427(14) 0.0378(13) 0.0593(17) -0.0181(12) 0.0261(13) -0.0036(11)
C5 0.0254(11) 0.0612(17) 0.0426(14) -0.0100(12) 0.0117(10) 0.0055(11)
C6 0.0593(17) 0.0486(16) 0.0433(14) -0.0022(12) 0.0339(14) -0.0103(13)
C7 0.0448(15) 0.0369(13) 0.0617(18) -0.0085(12) 0.0194(13) -0.0142(11)
C8 0.0373(13) 0.0514(16) 0.0503(15) 0.0086(12) 0.0242(12) -0.0025(11)
C9 0.0426(14) 0.0479(16) 0.0611(18) 0.0284(14) 0.0180(13) 0.0084(12)
C10 0.101(3) 0.099(3) 0.0462(19) -0.0058(19) -0.008(2) 0.060(3)
C11 0.071(2) 0.178(5) 0.0287(15) -0.002(2) 0.0217(16) 0.038(3)
C12 0.0488(18) 0.106(3) 0.0493(18) 0.0037(19) 0.0035(15) -0.029(2)
C13 0.0640(19) 0.0487(17) 0.0403(15) -0.0106(12) 0.0125(14) -0.0263(15)
C14 0.0545(17) 0.0653(19) 0.0433(15) -0.0052(13) 0.0279(13) -0.0155(15)
C15 0.085(3) 0.0326(15) 0.097(3) 0.0175(16) 0.045(2) 0.0149(15)
C16 0.0076(6) 0.0266(9) 0.0313(9) -0.0108(7) 0.0125(6) 0.0006(6)
C17 0.0347(12) 0.0421(13) 0.0538(15) 0.0056(12) 0.0260(12) 0.0067(10)
C18 0.0415(14) 0.0527(16) 0.0458(14) 0.0242(12) 0.0212(12) 0.0040(12)
C19 0.0394(14) 0.0565(17) 0.0476(15) -0.0097(13) 0.0146(12) -0.0234(13)
C20 0.0619(18) 0.0552(17) 0.0354(14) -0.0197(13) 0.0112(13) 0.0050(14)
C21 0.0420(14) 0.0475(15) 0.0618(18) -0.0014(13) 0.0287(14) 0.0096(12)
C22 0.0662(19) 0.0258(12) 0.0596(17) 0.0036(11) 0.0295(15) 0.0059(12)
C23 0.0338(12) 0.0383(13) 0.0389(13) 0.0068(10) 0.0013(10) 0.0067(10)
C24 0.0466(14) 0.0482(15) 0.0333(12) -0.0153(11) 0.0038(11) 0.0095(12)
C25 0.0346(13) 0.0525(17) 0.0529(16) 0.0031(13) 0.0087(12) -0.0181(12)
C26 0.115(3) 0.0364(15) 0.0525(18) -0.0022(13) 0.053(2) 0.0048(17)
C27 0.068(2) 0.0338(14) 0.0586(18) -0.0018(12) 0.0285(16) -0.0153(13)
C28 0.0402(14) 0.0383(15) 0.077(2) -0.0109(14) 0.0112(14) 0.0096(12)
C29 0.0601(19) 0.0420(15) 0.0471(16) -0.0006(13) -0.0175(14) 0.0168(14)
C30 0.071(2) 0.068(2) 0.0247(12) -0.0038(12) 0.0120(13) 0.0027(17)
C31 0.0324(12) 0.0533(16) 0.0472(15) -0.0079(13) 0.0090(11) -0.0035(11)
C32 0.0105(7) 0.0265(9) 0.0349(10) 0.0176(8) 0.0160(7) 0.0064(6)
N1 0.0335(10) 0.0397(11) 0.0221(8) -0.0001(7) 0.0086(7) 0.0022(8)
N2 0.0418(11) 0.0300(10) 0.0305(9) -0.0016(8) 0.0156(8) -0.0022(8)
N3 0.0351(10) 0.0314(10) 0.0247(9) -0.0016(7) 0.0040(8) 0.0031(8)
N4 0.0386(10) 0.0242(9) 0.0294(9) 0.0002(7) 0.0128(8) -0.0029(8)

loop_
_atom_type_symbol
_atom_type_description
_atom_type_scat_dispersion_real
_atom_type_scat_dispersion_imag
_atom_type_scat_source
C C 0.0033 0.0016 'International Tables Vol C Tables 4.2.6.8 and 6.1.1.4'
H H 0.0000 0.0000 'International Tables Vol C Tables 4.2.6.8 and 6.1.1.4'
N N 0.0061 0.0033 'International Tables Vol C Tables 4.2.6.8 and 6.1.1.4'
Mg Mg 0.0486 0.0363 'International Tables Vol C Tables 4.2.6.8 and 6.1.1.4'
Si Si 0.0817 0.0704 'International Tables Vol C Tables 4.2.6.8 and 6.1.1.4'

loop_
_geom_angle_atom_site_label_1
_geom_angle_atom_site_label_2
_geom_angle_atom_site_label_3
_geom_angle
Si3 Si1 Si2 105.87(3)
Si3 Si1 Si4 104.27(3)
Si2 Si1 Si4 103.90(3)
Si3 Si1 Mg1 124.40(3)
Si2 Si1 Mg1 107.19(3)
Si4 Si1 Mg1 109.44(3)
C1 Si2 C2 107.17(15)
C1 Si2 C3 106.77(15)
C2 Si2 C3 106.57(14)
C1 Si2 Si1 110.38(9)
C2 Si2 Si1 115.28(10)
C3 Si2 Si1 110.26(10)
C4 Si3 C6 105.72(13)
C4 Si3 C5 107.20(13)
C6 Si3 C5 107.45(14)
C4 Si3 Si1 113.57(9)
C6 Si3 Si1 111.90(10)
C5 Si3 Si1 110.64(8)
C8 Si4 C7 106.82(13)
C8 Si4 C9 107.39(13)
C7 Si4 C9 105.71(15)
C8 Si4 Si1 110.15(9)
C7 Si4 Si1 115.70(10)
C9 Si4 Si1 110.64(9)
C19 Si6 C18 106.32(14)
C19 Si6 C17 106.87(14)
C18 Si6 C17 106.72(13)
C19 Si6 Si5 112.42(9)
C18 Si6 Si5 113.10(9)
C17 Si6 Si5 111.00(8)
Si7 Si5 Si8 104.95(3)
Si7 Si5 Si6 105.52(3)
Si8 Si5 Si6 104.25(3)
Si7 Si5 Mg2 104.49(3)
Si8 Si5 Mg2 109.11(3)
Si6 Si5 Mg2 126.71(3)
C21 Si7 C22 106.91(14)
C21 Si7 C20 107.75(15)
C22 Si7 C20 105.50(15)
C21 Si7 Si5 111.32(10)
C22 Si7 Si5 116.00(9)
C20 Si7 Si5 108.93(10)
C25 Si8 C23 106.70(13)
C25 Si8 C24 107.61(15)
C23 Si8 C24 105.48(13)
C25 Si8 Si5 109.90(10)
C23 Si8 Si5 115.38(9)
C24 Si8 Si5 111.36(9)
N1 Mg1 N2 82.50(8)
N1 Mg1 C16 108.58(8)
N2 Mg1 C16 110.24(8)
N1 Mg1 Si1 115.89(6)
N2 Mg1 Si1 113.86(6)
C16 Mg1 Si1 119.75(6)
N3 Mg2 N4 82.67(8)
N3 Mg2 C32 107.41(8)
N4 Mg2 C32 111.69(8)
N3 Mg2 Si5 115.34(6)
N4 Mg2 Si5 112.69(6)
C32 Mg2 Si5 120.73(6)
Si2 C1 H1A 109.5
Si2 C1 H1B 109.5
H1A C1 H1B 109.5
Si2 C1 H1C 109.5
H1A C1 H1C 109.5
H1B C1 H1C 109.5
Si2 C2 H2A 109.5
Si2 C2 H2B 109.5
H2A C2 H2B 109.5
Si2 C2 H2C 109.5
H2A C2 H2C 109.5
H2B C2 H2C 109.5
Si2 C3 H3A 109.5
Si2 C3 H3B 109.5
H3A C3 H3B 109.5
Si2 C3 H3C 109.5
H3A C3 H3C 109.5
H3B C3 H3C 109.5
Si3 C4 H4A 109.5
Si3 C4 H4B 109.5
H4A C4 H4B 109.5
Si3 C4 H4C 109.5
H4A C4 H4C 109.5
H4B C4 H4C 109.5
Si3 C5 H5A 109.5
Si3 C5 H5B 109.5
H5A C5 H5B 109.5
Si3 C5 H5C 109.5
H5A C5 H5C 109.5
H5B C5 H5C 109.5
Si3 C6 H6A 109.5
Si3 C6 H6B 109.5
H6A C6 H6B 109.5
Si3 C6 H6C 109.5
H6A C6 H6C 109.5
H6B C6 H6C 109.5
Si4 C7 H7A 109.5
Si4 C7 H7B 109.5
H7A C7 H7B 109.5
Si4 C7 H7C 109.5
H7A C7 H7C 109.5
H7B C7 H7C 109.5
Si4 C8 H8A 109.5
Si4 C8 H8B 109.5
H8A C8 H8B 109.5
Si4 C8 H8C 109.5
H8A C8 H8C 109.5
H8B C8 H8C 109.5
Si4 C9 H9A 109.5
Si4 C9 H9B 109.5
H9A C9 H9B 109.5
Si4 C9 H9C 109.5
H9A C9 H9C 109.5
H9B C9 H9C 109.5
N1 C10 H10A 109.5
N1 C10 H10B 109.5
H10A C10 H10B 109.5
N1 C10 H10C 109.5
H10A C10 H10C 109.5
H10B C10 H10C 109.5
N1 C11 H11A 109.5
N1 C11 H11B 109.5
H11A C11 H11B 109.5
N1 C11 H11C 109.5
H11A C11 H11C 109.5
H11B C11 H11C 109.5
C13 C12 N1 114.5(3)
C13 C12 H12A 108.6
N1 C12 H12A 108.6
C13 C12 H12B 108.6
N1 C12 H12B 108.6
H12A C12 H12B 107.6
C12 C13 N2 113.2(2)
C12 C13 H13A 108.9
N2 C13 H13A 108.9
C12 C13 H13B 108.9
N2 C13 H13B 108.9
H13A C13 H13B 107.8
N2 C14 H14A 109.5
N2 C14 H14B 109.5
H14A C14 H14B 109.5
N2 C14 H14C 109.5
H14A C14 H14C 109.5
H14B C14 H14C 109.5
N2 C15 H15A 109.5
N2 C15 H15B 109.5
H15A C15 H15B 109.5
N2 C15 H15C 109.5
H15A C15 H15C 109.5
H15B C15 H15C 109.5
Mg1 C16 H16A 109.5
Mg1 C16 H16B 109.5
H16A C16 H16B 109.5
Mg1 C16 H16C 109.5
H16A C16 H16C 109.5
H16B C16 H16C 109.5
Si6 C17 H17A 109.5
Si6 C17 H17B 109.5
H17A C17 H17B 109.5
Si6 C17 H17C 109.5
H17A C17 H17C 109.5
H17B C17 H17C 109.5
Si6 C18 H18A 109.5
Si6 C18 H18B 109.5
H18A C18 H18B 109.5
Si6 C18 H18C 109.5
H18A C18 H18C 109.5
H18B C18 H18C 109.5
Si6 C19 H19A 109.5
Si6 C19 H19B 109.5
H19A C19 H19B 109.5
Si6 C19 H19C 109.5
H19A C19 H19C 109.5
H19B C19 H19C 109.5
Si7 C20 H20A 109.5
Si7 C20 H20B 109.5
H20A C20 H20B 109.5
Si7 C20 H20C 109.5
H20A C20 H20C 109.5
H20B C20 H20C 109.5
Si7 C21 H21A 109.5
Si7 C21 H21B 109.5
H21A C21 H21B 109.5
Si7 C21 H21C 109.5
H21A C21 H21C 109.5
H21B C21 H21C 109.5
Si7 C22 H22A 109.5
Si7 C22 H22B 109.5
H22A C22 H22B 109.5
Si7 C22 H22C 109.5
H22A C22 H22C 109.5
H22B C22 H22C 109.5
Si8 C23 H23A 109.5
Si8 C23 H23B 109.5
H23A C23 H23B 109.5
Si8 C23 H23C 109.5
H23A C23 H23C 109.5
H23B C23 H23C 109.5
Si8 C24 H24A 109.5
Si8 C24 H24B 109.5
H24A C24 H24B 109.5
Si8 C24 H24C 109.5
H24A C24 H24C 109.5
H24B C24 H24C 109.5
Si8 C25 H25A 109.5
Si8 C25 H25B 109.5
H25A C25 H25B 109.5
Si8 C25 H25C 109.5
H25A C25 H25C 109.5
H25B C25 H25C 109.5
N4 C26 H26A 109.5
N4 C26 H26B 109.5
H26A C26 H26B 109.5
N4 C26 H26C 109.5
H26A C26 H26C 109.5
H26B C26 H26C 109.5
N4 C27 H27A 109.5
N4 C27 H27B 109.5
H27A C27 H27B 109.5
N4 C27 H27C 109.5
H27A C27 H27C 109.5
H27B C27 H27C 109.5
C29 C28 N4 113.0(3)
C29 C28 H28A 109.0
N4 C28 H28A 109.0
C29 C28 H28B 109.0
N4 C28 H28B 109.0
H28A C28 H28B 107.8
C28 C29 N3 113.8(2)
C28 C29 H29A 108.8
N3 C29 H29A 108.8
C28 C29 H29B 108.8
N3 C29 H29B 108.8
H29A C29 H29B 107.7
N3 C30 H30A 109.5
N3 C30 H30B 109.5
H30A C30 H30B 109.5
N3 C30 H30C 109.5
H30A C30 H30C 109.5
H30B C30 H30C 109.5
N3 C31 H31A 109.5
N3 C31 H31B 109.5
H31A C31 H31B 109.5
N3 C31 H31C 109.5
H31A C31 H31C 109.5
H31B C31 H31C 109.5
Mg2 C32 H32A 109.5
Mg2 C32 H32B 109.5
H32A C32 H32B 109.5
Mg2 C32 H32C 109.5
H32A C32 H32C 109.5
H32B C32 H32C 109.5
C11 N1 C10 106.7(3)
C11 N1 C12 115.7(3)
C10 N1 C12 105.3(3)
C11 N1 Mg1 110.90(19)
C10 N1 Mg1 114.71(19)
C12 N1 Mg1 103.63(17)
C15 N2 C14 108.5(2)
C15 N2 C13 110.8(3)
C14 N2 C13 108.2(2)
C15 N2 Mg1 111.23(19)
C14 N2 Mg1 112.66(17)
C13 N2 Mg1 105.41(15)
C30 N3 C31 108.7(2)
C30 N3 C29 110.6(2)
C31 N3 C29 109.6(2)
C30 N3 Mg2 111.69(18)
C31 N3 Mg2 112.53(16)
C29 N3 Mg2 103.60(15)
C27 N4 C28 111.5(2)
C27 N4 C26 107.4(2)
C28 N4 C26 108.7(3)
C27 N4 Mg2 110.15(17)
C28 N4 Mg2 105.08(15)
C26 N4 Mg2 114.16(16)

loop_
_geom_bond_atom_site_label_1
_geom_bond_atom_site_label_2
_geom_bond_distance
Si1 Si3 2.3347(8)
Si1 Si2 2.3383(8)
Si1 Si4 2.3391(8)
Si1 Mg1 2.6404(9)
Si2 C1 1.884(3)
Si2 C2 1.884(3)
Si2 C3 1.885(3)
Si3 C4 1.878(3)
Si3 C6 1.882(3)
Si3 C5 1.886(3)
Si4 C8 1.882(3)
Si4 C7 1.885(3)
Si4 C9 1.891(3)
Si6 C19 1.874(3)
Si6 C18 1.883(2)
Si6 C17 1.885(3)
Si6 Si5 2.3372(8)
Si5 Si7 2.3362(8)
Si5 Si8 2.3365(8)
Si5 Mg2 2.6414(9)
Si7 C21 1.875(3)
Si7 C22 1.882(3)
Si7 C20 1.888(3)
Si8 C25 1.875(3)
Si8 C23 1.879(2)
Si8 C24 1.884(3)
Mg1 N1 2.216(2)
Mg1 N2 2.217(2)
Mg1 C16 2.2221(17)
Mg2 N3 2.210(2)
Mg2 N4 2.213(2)
Mg2 C32 2.2219(17)
C1 H1A 0.9800
C1 H1B 0.9800
C1 H1C 0.9800
C2 H2A 0.9800
C2 H2B 0.9800
C2 H2C 0.9800
C3 H3A 0.9800
C3 H3B 0.9800
C3 H3C 0.9800
C4 H4A 0.9800
C4 H4B 0.9800
C4 H4C 0.9800
C5 H5A 0.9800
C5 H5B 0.9800
C5 H5C 0.9800
C6 H6A 0.9800
C6 H6B 0.9800
C6 H6C 0.9800
C7 H7A 0.9800
C7 H7B 0.9800
C7 H7C 0.9800
C8 H8A 0.9800
C8 H8B 0.9800
C8 H8C 0.9800
C9 H9A 0.9800
C9 H9B 0.9800
C9 H9C 0.9800
C10 N1 1.456(4)
C10 H10A 0.9800
C10 H10B 0.9800
C10 H10C 0.9800
C11 N1 1.444(4)
C11 H11A 0.9800
C11 H11B 0.9800
C11 H11C 0.9800
C12 C13 1.451(5)
C12 N1 1.472(4)
C12 H12A 0.9900
C12 H12B 0.9900
C13 N2 1.488(3)
C13 H13A 0.9900
C13 H13B 0.9900
C14 N2 1.478(3)
C14 H14A 0.9800
C14 H14B 0.9800
C14 H14C 0.9800
C15 N2 1.458(4)
C15 H15A 0.9800
C15 H15B 0.9800
C15 H15C 0.9800
C16 H16A 0.9800
C16 H16B 0.9800
C16 H16C 0.9800
C17 H17A 0.9800
C17 H17B 0.9800
C17 H17C 0.9800
C18 H18A 0.9800
C18 H18B 0.9800
C18 H18C 0.9800
C19 H19A 0.9800
C19 H19B 0.9800
C19 H19C 0.9800
C20 H20A 0.9800
C20 H20B 0.9800
C20 H20C 0.9800
C21 H21A 0.9800
C21 H21B 0.9800
C21 H21C 0.9800
C22 H22A 0.9800
C22 H22B 0.9800
C22 H22C 0.9800
C23 H23A 0.9800
C23 H23B 0.9800
C23 H23C 0.9800
C24 H24A 0.9800
C24 H24B 0.9800
C24 H24C 0.9800
C25 H25A 0.9800
C25 H25B 0.9800
C25 H25C 0.9800
C26 N4 1.480(3)
C26 H26A 0.9800
C26 H26B 0.9800
C26 H26C 0.9800
C27 N4 1.461(3)
C27 H27A 0.9800
C27 H27B 0.9800
C27 H27C 0.9800
C28 C29 1.458(5)
C28 N4 1.475(4)
C28 H28A 0.9900
C28 H28B 0.9900
C29 N3 1.476(3)
C29 H29A 0.9900
C29 H29B 0.9900
C30 N3 1.472(3)
C30 H30A 0.9800
C30 H30B 0.9800
C30 H30C 0.9800
C31 N3 1.472(3)
C31 H31A 0.9800
C31 H31B 0.9800
C31 H31C 0.9800
C32 H32A 0.9800
C32 H32B 0.9800
C32 H32C 0.9800
